data_4334096
loop_
_publ_author_name
'Jiong-Peng Zhao'
'Song-De Han'
'Ran Zhao'
'Qian Yang'
'Ze Chang'
'Xian-He Bu'

_publ_section_title
;
 Tuning the Structure and Magnetism of Heterometallic
 Sodium(1+)-Cobalt(2+) Formate Coordination Polymers by Varying the Metal
 Ratio and Solvents
;
_journal_name_full 'Inorganic Chemistry'
_journal_page_first 2862
_journal_page_last 2869
_journal_paper_doi 10.1021/ic301936k
_journal_volume 52
_journal_year 2013
_chemical_formula_sum 'C16 H16 Co7 N0 Na2 O32'
_chemical_formula_weight 1178.78
_chemical_name_systematic
; 
 ? 
;
_space_group_IT_number 2
_symmetry_cell_setting triclinic
_symmetry_space_group_name_Hall '-P 1'
_symmetry_space_group_name_H-M 'P -1'
_atom_sites_solution_hydrogens geom
_atom_sites_solution_primary direct
_atom_sites_solution_secondary difmap
_audit_creation_method SHELXL-97
_cell_angle_alpha 90.27(3)
_cell_angle_beta 95.85(3)
_cell_angle_gamma 100.93(3)
_cell_formula_units_Z 1
_cell_length_a 8.2693(17)
_cell_length_b 8.4170(17)
_cell_length_c 12.645(3)
_cell_measurement_temperature 293(2)
_cell_volume 859.4(3)
_computing_cell_refinement 'Bruker XSCANS'
_computing_data_collection 'Bruker XSCANS'
_computing_data_reduction 'Bruker SHELXTL'
_computing_molecular_graphics 'Bruker SHELXTL'
_computing_publication_material 'Bruker SHELXTL'
_computing_structure_refinement 'SHELXL-97 (Sheldrick, 1997)'
_computing_structure_solution 'SHELXS-97 (Sheldrick, 1990)'
_diffrn_ambient_temperature 293(2)
_diffrn_measured_fraction_theta_full 0.993
_diffrn_measured_fraction_theta_max 0.993
_diffrn_measurement_device_type 'Bruker P4'
_diffrn_measurement_method '\w scans'
_diffrn_radiation_monochromator graphite
_diffrn_radiation_source 'fine-focus sealed tube'
_diffrn_radiation_type MoK\a
_diffrn_radiation_wavelength 0.71073
_diffrn_reflns_av_R_equivalents 0.1265
_diffrn_reflns_av_sigmaI/netI 0.1654
_diffrn_reflns_limit_h_max 9
_diffrn_reflns_limit_h_min -9
_diffrn_reflns_limit_k_max 10
_diffrn_reflns_limit_k_min -10
_diffrn_reflns_limit_l_max 15
_diffrn_reflns_limit_l_min -15
_diffrn_reflns_number 7163
_diffrn_reflns_theta_full 25.01
_diffrn_reflns_theta_max 25.01
_diffrn_reflns_theta_min 3.24
_exptl_absorpt_coefficient_mu 3.437
_exptl_absorpt_correction_type none
_exptl_crystal_density_diffrn 2.278
_exptl_crystal_F_000 579
_refine_diff_density_max 0.946
_refine_diff_density_min -0.880
_refine_diff_density_rms 0.181
_refine_ls_extinction_method none
_refine_ls_goodness_of_fit_ref 1.151
_refine_ls_hydrogen_treatment mixed
_refine_ls_matrix_type full
_refine_ls_number_parameters 259
_refine_ls_number_reflns 2988
_refine_ls_number_restraints 0
_refine_ls_restrained_S_all 1.151
_refine_ls_R_factor_all 0.1362
_refine_ls_R_factor_gt 0.0842
_refine_ls_shift/su_max 0.002
_refine_ls_shift/su_mean 0.000
_refine_ls_structure_factor_coef Fsqd
_refine_ls_weighting_details 'calc w=1/[\s^2^(Fo^2^)+(0.0285P)^2^+0.2215P] where P=(Fo^2^+2Fc^2^)/3'
_refine_ls_weighting_scheme calc
_refine_ls_wR_factor_gt 0.1464
_refine_ls_wR_factor_ref 0.1666
_reflns_number_gt 2029
_reflns_number_total 2988
_reflns_threshold_expression >2sigma(I)
_cod_data_source_file ic301936k_si_002_3.cif
_cod_data_source_block 3
_cod_database_code 4334096

loop_
_symmetry_equiv_pos_as_xyz
'x, y, z'
'-x, -y, -z'

loop_
_atom_site_label
_atom_site_type_symbol
_atom_site_fract_x
_atom_site_fract_y
_atom_site_fract_z
_atom_site_U_iso_or_equiv
_atom_site_adp_type
_atom_site_occupancy
_atom_site_symmetry_multiplicity
_atom_site_calc_flag
_atom_site_refinement_flags
Co1 Co 0.0000 1.0000 0.5000 0.0225(5) Uani 1 2 d S
Co2 Co 0.38441(17) 0.72342(16) 0.23520(10) 0.0215(4) Uani 1 1 d .
Co3 Co 0.06929(17) 0.96661(16) 0.25620(10) 0.0213(4) Uani 1 1 d .
Co4 Co 0.23270(17) 1.35807(16) 0.16132(10) 0.0230(4) Uani 1 1 d .
Na1 Na -0.2715(5) 0.7724(5) 0.0879(3) 0.0281(10) Uani 1 1 d .
O1 O 0.3517(9) 0.7433(8) 0.3945(5) 0.0281(18) Uani 1 1 d .
O2 O 0.1631(8) 0.9007(8) 0.4106(5) 0.0251(17) Uani 1 1 d .
O3 O 0.1500(8) 0.5714(8) 0.2063(5) 0.0265(18) Uani 1 1 d .
O4 O -0.0435(8) 0.7264(8) 0.2104(5) 0.0286(18) Uani 1 1 d .
O5 O -0.1353(8) 0.9734(8) 0.3482(5) 0.0243(17) Uani 1 1 d .
O6 O -0.3676(8) 0.8462(8) 0.2522(5) 0.0259(17) Uani 1 1 d .
O7 O -0.0714(8) 1.0134(8) 0.1186(5) 0.0270(18) Uani 1 1 d .
O8 O 0.0059(9) 1.2745(9) 0.0749(5) 0.036(2) Uani 1 1 d .
O9 O 0.1159(9) 1.2313(8) 0.4669(5) 0.0304(19) Uani 1 1 d .
O10 O 0.1566(8) 1.2189(7) 0.2933(5) 0.0239(17) Uani 1 1 d .
O11 O 0.4174(8) 0.7208(8) 0.0733(5) 0.0245(17) Uani 1 1 d .
O12 O 0.2968(9) 0.4674(8) 0.0169(5) 0.0272(18) Uani 1 1 d .
O13 O 0.3314(9) 1.1688(8) 0.1028(5) 0.0278(18) Uani 1 1 d .
O14 O 0.2991(8) 0.9464(8) 0.2038(5) 0.0225(17) Uani 1 1 d .
O15 O 0.4400(8) 0.4933(8) 0.2473(5) 0.0257(18) Uani 1 1 d .
O16 O 0.5967(13) 0.3093(14) 0.3001(10) 0.110(5) Uani 1 1 d .
C1 C 0.2609(14) 0.8090(12) 0.4455(8) 0.030(3) Uani 1 1 d .
H1A H 0.2650 0.7889 0.5179 0.036 Uiso 1 1 d R
C2 C 0.0023(13) 0.5973(13) 0.1965(8) 0.028(3) Uani 1 1 d .
H2A H -0.0809 0.5082 0.1768 0.033 Uiso 1 1 d R
C3 C -0.2901(14) 0.9095(13) 0.3371(8) 0.033(3) Uani 1 1 d .
H3A H -0.3488 0.9106 0.3960 0.040 Uiso 1 1 d R
C4 C -0.0817(13) 1.1396(12) 0.0668(8) 0.025(3) Uani 1 1 d .
H4A H -0.1703 1.1283 0.0141 0.030 Uiso 1 1 d R
C5 C 0.1612(14) 1.2889(14) 0.3831(8) 0.034(3) Uani 1 1 d .
H5A H 0.2048 1.3993 0.3858 0.041 Uiso 1 1 d R
C6 C 0.3610(12) 0.6116(13) 0.0020(8) 0.025(3) Uani 1 1 d .
H6A H 0.3684 0.6421 -0.0682 0.029 Uiso 1 1 d R
C7 C 0.3768(15) 1.0480(13) 0.1438(8) 0.037(3) Uani 1 1 d .
H7A H 0.4797 1.0300 0.1288 0.044 Uiso 1 1 d R
C8 C 0.5626(14) 0.4456(13) 0.3007(9) 0.038(3) Uani 1 1 d .
H8A H 0.6336 0.5232 0.3446 0.046 Uiso 1 1 d R

loop_
_atom_site_aniso_label
_atom_site_aniso_U_11
_atom_site_aniso_U_22
_atom_site_aniso_U_33
_atom_site_aniso_U_23
_atom_site_aniso_U_13
_atom_site_aniso_U_12
Co1 0.0225(12) 0.0288(12) 0.0141(11) -0.0050(9) -0.0030(9) 0.0023(10)
Co2 0.0215(8) 0.0213(8) 0.0196(8) -0.0047(6) -0.0055(6) 0.0032(7)
Co3 0.0226(9) 0.0229(8) 0.0169(8) -0.0049(6) -0.0023(6) 0.0031(7)
Co4 0.0256(9) 0.0204(8) 0.0218(8) -0.0033(6) -0.0039(7) 0.0047(7)
Na1 0.030(3) 0.028(2) 0.025(2) -0.0070(19) -0.0034(19) 0.004(2)
O1 0.030(5) 0.032(4) 0.024(4) -0.009(3) -0.004(3) 0.015(4)
O2 0.019(4) 0.038(5) 0.020(4) -0.001(3) -0.006(3) 0.014(4)
O3 0.028(4) 0.021(4) 0.028(4) -0.010(3) -0.013(3) 0.006(3)
O4 0.030(5) 0.018(4) 0.037(5) -0.008(3) -0.010(4) 0.008(4)
O5 0.013(4) 0.038(4) 0.020(4) -0.007(3) -0.004(3) 0.002(3)
O6 0.022(4) 0.032(4) 0.019(4) -0.012(3) -0.012(3) 0.001(3)
O7 0.027(4) 0.023(4) 0.027(4) -0.006(3) -0.002(4) -0.002(4)
O8 0.038(5) 0.029(5) 0.034(5) -0.004(4) -0.019(4) -0.001(4)
O9 0.044(5) 0.024(4) 0.019(4) -0.003(3) 0.002(4) -0.005(4)
O10 0.033(5) 0.016(4) 0.021(4) -0.005(3) 0.001(3) 0.004(3)
O11 0.030(4) 0.019(4) 0.021(4) -0.009(3) -0.003(3) -0.001(3)
O12 0.034(5) 0.024(4) 0.020(4) -0.004(3) -0.003(3) 0.001(4)
O13 0.038(5) 0.022(4) 0.028(4) 0.002(3) 0.008(4) 0.014(4)
O14 0.028(4) 0.019(4) 0.018(4) 0.005(3) -0.001(3) -0.001(3)
O15 0.015(4) 0.021(4) 0.035(4) -0.001(3) -0.012(3) -0.003(3)
O16 0.085(9) 0.096(9) 0.147(12) -0.038(8) -0.050(8) 0.044(8)
C1 0.039(7) 0.028(7) 0.019(6) -0.009(5) -0.007(5) 0.001(6)
C2 0.019(6) 0.026(7) 0.036(7) -0.009(5) -0.004(5) 0.001(5)
C3 0.033(7) 0.050(8) 0.017(6) -0.005(5) 0.004(5) 0.008(6)
C4 0.024(6) 0.023(6) 0.025(6) -0.004(5) -0.008(5) 0.003(5)
C5 0.039(8) 0.033(7) 0.027(7) -0.007(6) -0.004(6) 0.004(6)
C6 0.012(6) 0.039(7) 0.022(6) 0.004(5) 0.004(5) 0.001(5)
C7 0.042(8) 0.030(7) 0.032(7) -0.022(6) -0.009(6) 0.000(6)
C8 0.041(8) 0.020(6) 0.053(8) -0.016(6) -0.020(6) 0.020(6)

loop_
_atom_type_symbol
_atom_type_description
_atom_type_scat_dispersion_real
_atom_type_scat_dispersion_imag
_atom_type_scat_source
C C 0.0033 0.0016 'International Tables Vol C Tables 4.2.6.8 and 6.1.1.4'
H H 0.0000 0.0000 'International Tables Vol C Tables 4.2.6.8 and 6.1.1.4'
Co Co 0.3494 0.9721 'International Tables Vol C Tables 4.2.6.8 and 6.1.1.4'
N N 0.0061 0.0033 'International Tables Vol C Tables 4.2.6.8 and 6.1.1.4'
Na Na 0.0362 0.0249 'International Tables Vol C Tables 4.2.6.8 and 6.1.1.4'
O O 0.0106 0.0060 'International Tables Vol C Tables 4.2.6.8 and 6.1.1.4'

loop_
_geom_angle_atom_site_label_1
_geom_angle_atom_site_label_2
_geom_angle_atom_site_label_3
_geom_angle
_geom_angle_site_symmetry_1
_geom_angle_site_symmetry_3
O9 Co1 O9 180.000(2) 2_576 .
O9 Co1 O5 91.2(3) 2_576 2_576
O9 Co1 O5 88.8(3) . 2_576
O9 Co1 O5 88.8(3) 2_576 .
O9 Co1 O5 91.2(3) . .
O5 Co1 O5 180.000(2) 2_576 .
O9 Co1 O2 90.4(3) 2_576 2_576
O9 Co1 O2 89.6(3) . 2_576
O5 Co1 O2 79.0(2) 2_576 2_576
O5 Co1 O2 101.0(2) . 2_576
O9 Co1 O2 89.6(3) 2_576 .
O9 Co1 O2 90.4(3) . .
O5 Co1 O2 101.0(2) 2_576 .
O5 Co1 O2 79.0(2) . .
O2 Co1 O2 180.000(2) 2_576 .
O1 Co2 O15 94.4(3) . .
O1 Co2 O11 176.0(3) . .
O15 Co2 O11 89.6(3) . .
O1 Co2 O6 95.1(3) . 1_655
O15 Co2 O6 95.3(3) . 1_655
O11 Co2 O6 83.7(3) . 1_655
O1 Co2 O3 90.4(3) . .
O15 Co2 O3 77.1(3) . .
O11 Co2 O3 91.3(3) . .
O6 Co2 O3 171.0(3) 1_655 .
O1 Co2 O14 90.8(3) . .
O15 Co2 O14 171.4(2) . .
O11 Co2 O14 85.4(3) . .
O6 Co2 O14 91.1(3) 1_655 .
O3 Co2 O14 96.0(3) . .
O7 Co3 O7 0.0(3) 1 .
O7 Co3 O14 103.8(3) 1 .
O7 Co3 O14 103.8(3) . .
O7 Co3 O4 81.2(3) 1 1
O7 Co3 O4 81.2(3) . 1
O14 Co3 O4 93.9(3) . 1
O7 Co3 O4 81.2(3) 1 .
O7 Co3 O4 81.2(3) . .
O14 Co3 O4 93.9(3) . .
O4 Co3 O4 0.0(4) 1 .
O7 Co3 O2 167.5(3) 1 .
O7 Co3 O2 167.5(3) . .
O14 Co3 O2 87.8(2) . .
O4 Co3 O2 93.6(3) 1 .
O4 Co3 O2 93.6(3) . .
O7 Co3 O10 92.7(3) 1 .
O7 Co3 O10 92.7(3) . .
O14 Co3 O10 91.0(3) . .
O4 Co3 O10 172.9(3) 1 .
O4 Co3 O10 172.9(3) . .
O2 Co3 O10 91.7(3) . .
O7 Co3 O5 90.7(3) 1 .
O7 Co3 O5 90.7(3) . .
O14 Co3 O5 165.4(2) . .
O4 Co3 O5 87.8(3) 1 .
O4 Co3 O5 87.8(3) . .
O2 Co3 O5 77.7(2) . .
O10 Co3 O5 88.7(3) . .
O8 Co4 O15 166.4(3) . 1_565
O8 Co4 O13 91.6(3) . .
O15 Co4 O13 101.0(3) 1_565 .
O8 Co4 O10 90.9(3) . .
O15 Co4 O10 94.0(3) 1_565 .
O13 Co4 O10 90.9(3) . .
O8 Co4 O12 84.0(3) . 1_565
O15 Co4 O12 92.3(3) 1_565 1_565
O13 Co4 O12 83.3(3) . 1_565
O10 Co4 O12 172.1(2) . 1_565
O8 Co4 O3 90.2(3) . 1_565
O15 Co4 O3 76.7(3) 1_565 1_565
O13 Co4 O3 172.3(3) . 1_565
O10 Co4 O3 96.6(3) . 1_565
O12 Co4 O3 89.4(3) 1_565 1_565
O7 Na1 O12 135.4(3) 1 2_565
O7 Na1 O4 69.6(3) 1 1
O12 Na1 O4 96.6(3) 2_565 1
O7 Na1 O6 84.7(3) 1 1
O12 Na1 O6 136.5(3) 2_565 1
O4 Na1 O6 80.8(3) 1 1
O7 Na1 O13 92.6(3) 1 2_575
O12 Na1 O13 70.3(2) 2_565 2_575
O4 Na1 O13 139.5(3) 1 2_575
O6 Na1 O13 135.3(3) 1 2_575
O7 Na1 O11 131.6(3) 1 1_455
O12 Na1 O11 87.1(3) 2_565 1_455
O4 Na1 O11 138.9(3) 1 1_455
O6 Na1 O11 69.2(2) 1 1_455
O13 Na1 O11 80.2(2) 2_575 1_455
C1 O1 Co2 134.9(7) . .
C1 O2 Co1 126.1(7) . .
C1 O2 Co3 135.2(6) . .
Co1 O2 Co3 97.6(3) . .
C2 O3 Co2 133.5(6) . .
C2 O3 Co4 127.7(6) . 1_545
Co2 O3 Co4 97.6(3) . 1_545
O4 O4 C2 0(10) 1 .
O4 O4 Co3 0(10) 1 .
C2 O4 Co3 136.8(7) . .
C3 O5 Co1 120.7(7) . .
C3 O5 Co3 134.5(6) . .
Co1 O5 Co3 97.7(3) . .
O6 O6 C3 0(10) 1 .
O6 O6 Co2 0(10) 1 1_455
C3 O6 Co2 125.1(7) . 1_455
O7 O7 C4 0(10) 1 .
O7 O7 Co3 0(10) 1 .
C4 O7 Co3 133.8(6) . .
C4 O8 Co4 131.1(7) . .
C5 O9 Co1 130.5(7) . .
C5 O10 Co4 119.5(7) . .
C5 O10 Co3 126.4(7) . .
Co4 O10 Co3 114.0(3) . .
C6 O11 Co2 129.7(6) . .
C6 O12 Co4 128.4(6) . 1_545
C7 O13 Co4 133.8(7) . .
C7 O14 Co3 123.5(7) . .
C7 O14 Co2 118.9(7) . .
Co3 O14 Co2 117.0(3) . .
C8 O15 Co4 129.4(7) . 1_545
C8 O15 Co2 129.8(6) . .
Co4 O15 Co2 100.6(3) 1_545 .
O1 C1 O2 127.6(10) . .
O1 C1 H1A 116.2 . .
O2 C1 H1A 116.1 . .
O4 C2 O4 0.0(8) 1 .
O4 C2 O3 127.7(9) 1 .
O4 C2 O3 127.7(9) . .
O4 C2 H2A 116.1 1 .
O4 C2 H2A 116.1 . .
O3 C2 H2A 116.2 . .
O6 C3 O6 0.0(9) 1 .
O6 C3 O5 124.4(10) 1 .
O6 C3 O5 124.4(10) . .
O6 C3 H3A 117.8 1 .
O6 C3 H3A 117.8 . .
O5 C3 H3A 117.8 . .
O8 C4 O7 130.5(10) . 1
O8 C4 O7 130.5(10) . .
O7 C4 O7 0.0(6) 1 .
O8 C4 H4A 114.8 . .
O7 C4 H4A 114.8 1 .
O7 C4 H4A 114.8 . .
O9 C5 O10 129.2(11) . .
O9 C5 H5A 115.4 . .
O10 C5 H5A 115.4 . .
O12 C6 O11 126.6(9) . .
O12 C6 H6A 116.8 . .
O11 C6 H6A 116.6 . .
O13 C7 O14 127.8(11) . .
O13 C7 H7A 116.2 . .
O14 C7 H7A 116.0 . .
O16 C8 O15 127.6(10) . .
O16 C8 H8A 116.3 . .
O15 C8 H8A 116.2 . .

loop_
_geom_bond_atom_site_label_1
_geom_bond_atom_site_label_2
_geom_bond_distance
_geom_bond_site_symmetry_2
Co1 O9 2.065(7) 2_576
Co1 O9 2.065(7) .
Co1 O5 2.109(6) 2_576
Co1 O5 2.109(6) .
Co1 O2 2.128(6) 2_576
Co1 O2 2.128(6) .
Co2 O1 2.070(7) .
Co2 O15 2.077(7) .
Co2 O11 2.093(7) .
Co2 O6 2.104(7) 1_655
Co2 O3 2.106(7) .
Co2 O14 2.151(7) .
Co3 O7 2.074(7) 1
Co3 O7 2.074(7) .
Co3 O14 2.112(7) .
Co3 O4 2.111(6) 1
Co3 O4 2.111(6) .
Co3 O2 2.141(7) .
Co3 O10 2.143(6) .
Co3 O5 2.158(7) .
Co4 O8 2.069(7) .
Co4 O15 2.070(6) 1_565
Co4 O13 2.087(7) .
Co4 O10 2.123(7) .
Co4 O12 2.120(7) 1_565
Co4 O3 2.133(7) 1_565
Na1 O7 2.365(7) 1
Na1 O12 2.373(7) 2_565
Na1 O4 2.407(8) 1
Na1 O6 2.418(7) 1
Na1 O13 2.483(8) 2_575
Na1 O11 2.513(8) 1_455
O1 C1 1.241(12) .
O2 C1 1.269(12) .
O3 C2 1.275(11) .
O3 Co4 2.133(7) 1_545
O4 O4 0.000(14) 1
O4 C2 1.234(11) .
O5 C3 1.284(12) .
O6 O6 0.00(2) 1
O6 C3 1.254(11) .
O6 Co2 2.104(7) 1_455
O7 O7 0.000(18) 1
O7 C4 1.263(11) .
O8 C4 1.223(11) .
O9 C5 1.231(12) .
O10 C5 1.270(11) .
O11 C6 1.273(10) .
O12 C6 1.252(11) .
O12 Co4 2.120(7) 1_545
O13 C7 1.246(12) .
O14 C7 1.272(12) .
O15 C8 1.289(12) .
O15 Co4 2.070(6) 1_545
O16 C8 1.233(13) .
C1 H1A 0.9300 .
C2 O4 1.234(11) 1
C2 H2A 0.9300 .
C3 O6 1.254(11) 1
C3 H3A 0.9300 .
C4 O7 1.263(11) 1
C4 H4A 0.9300 .
C5 H5A 0.9300 .
C6 H6A 0.9300 .
C7 H7A 0.9300 .
C8 H8A 0.9300 .

loop_
_geom_torsion_atom_site_label_1
_geom_torsion_atom_site_label_2
_geom_torsion_atom_site_label_3
_geom_torsion_atom_site_label_4
_geom_torsion
_geom_torsion_site_symmetry_1
_geom_torsion_site_symmetry_4
O15 Co2 O1 C1 -146.5(10) . .
O11 Co2 O1 C1 46(4) . .
O6 Co2 O1 C1 117.7(10) 1_655 .
O3 Co2 O1 C1 -69.4(10) . .
O14 Co2 O1 C1 26.6(10) . .
O9 Co1 O2 C1 -59.6(8) 2_576 .
O9 Co1 O2 C1 120.4(8) . .
O5 Co1 O2 C1 31.6(8) 2_576 .
O5 Co1 O2 C1 -148.4(8) . .
O2 Co1 O2 C1 120(100) 2_576 .
O9 Co1 O2 Co3 110.3(3) 2_576 .
O9 Co1 O2 Co3 -69.7(3) . .
O5 Co1 O2 Co3 -158.5(3) 2_576 .
O5 Co1 O2 Co3 21.5(3) . .
O2 Co1 O2 Co3 -70(100) 2_576 .
O7 Co3 O2 C1 125.1(13) 1 .
O7 Co3 O2 C1 125.1(13) . .
O14 Co3 O2 C1 -33.5(10) . .
O4 Co3 O2 C1 60.3(10) 1 .
O4 Co3 O2 C1 60.3(10) . .
O10 Co3 O2 C1 -124.4(10) . .
O5 Co3 O2 C1 147.3(10) . .
O7 Co3 O2 Co1 -43.3(13) 1 .
O7 Co3 O2 Co1 -43.3(13) . .
O14 Co3 O2 Co1 158.2(3) . .
O4 Co3 O2 Co1 -108.1(3) 1 .
O4 Co3 O2 Co1 -108.1(3) . .
O10 Co3 O2 Co1 67.2(3) . .
O5 Co3 O2 Co1 -21.1(3) . .
O1 Co2 O3 C2 77.1(9) . .
O15 Co2 O3 C2 171.5(9) . .
O11 Co2 O3 C2 -99.2(9) . .
O6 Co2 O3 C2 -155.3(16) 1_655 .
O14 Co2 O3 C2 -13.7(9) . .
O1 Co2 O3 Co4 -115.4(3) . 1_545
O15 Co2 O3 Co4 -21.0(3) . 1_545
O11 Co2 O3 Co4 68.3(3) . 1_545
O6 Co2 O3 Co4 12.2(18) 1_655 1_545
O14 Co2 O3 Co4 153.8(3) . 1_545
O7 Co3 O4 O4 0.0(9) 1 1
O7 Co3 O4 O4 0.0(9) . 1
O14 Co3 O4 O4 0.0(10) . 1
O2 Co3 O4 O4 0.0(10) . 1
O10 Co3 O4 O4 0.0(15) . 1
O5 Co3 O4 O4 0.0(9) . 1
O7 Co3 O4 C2 128.6(10) 1 .
O7 Co3 O4 C2 128.6(10) . .
O14 Co3 O4 C2 25.1(10) . .
O4 Co3 O4 C2 0(100) 1 .
O2 Co3 O4 C2 -62.9(10) . .
O10 Co3 O4 C2 158.6(19) . .
O5 Co3 O4 C2 -140.4(10) . .
O9 Co1 O5 C3 43.4(8) 2_576 .
O9 Co1 O5 C3 -136.6(8) . .
O5 Co1 O5 C3 -99(100) 2_576 .
O2 Co1 O5 C3 -46.8(8) 2_576 .
O2 Co1 O5 C3 133.2(8) . .
O9 Co1 O5 Co3 -111.1(3) 2_576 .
O9 Co1 O5 Co3 68.9(3) . .
O5 Co1 O5 Co3 107(100) 2_576 .
O2 Co1 O5 Co3 158.7(3) 2_576 .
O2 Co1 O5 Co3 -21.3(3) . .
O7 Co3 O5 C3 47.8(10) 1 .
O7 Co3 O5 C3 47.8(10) . .
O14 Co3 O5 C3 -130.6(11) . .
O4 Co3 O5 C3 -33.4(10) 1 .
O4 Co3 O5 C3 -33.4(10) . .
O2 Co3 O5 C3 -127.5(10) . .
O10 Co3 O5 C3 140.4(10) . .
O7 Co3 O5 Co1 -163.4(3) 1 .
O7 Co3 O5 Co1 -163.4(3) . .
O14 Co3 O5 Co1 18.2(11) . .
O4 Co3 O5 Co1 115.4(3) 1 .
O4 Co3 O5 Co1 115.4(3) . .
O2 Co3 O5 Co1 21.3(3) . .
O10 Co3 O5 Co1 -70.8(3) . .
O14 Co3 O7 O7 0.0(9) . 1
O4 Co3 O7 O7 0.0(9) 1 1
O4 Co3 O7 O7 0.0(9) . 1
O2 Co3 O7 O7 0.0(3) . 1
O10 Co3 O7 O7 0.0(9) . 1
O5 Co3 O7 O7 0.0(9) . 1
O7 Co3 O7 C4 0(100) 1 .
O14 Co3 O7 C4 -81.6(10) . .
O4 Co3 O7 C4 -173.5(10) 1 .
O4 Co3 O7 C4 -173.5(10) . .
O2 Co3 O7 C4 120.4(13) . .
O10 Co3 O7 C4 10.0(10) . .
O5 Co3 O7 C4 98.8(10) . .
O15 Co4 O8 C4 -152.5(11) 1_565 .
O13 Co4 O8 C4 49.7(10) . .
O10 Co4 O8 C4 -41.2(10) . .
O12 Co4 O8 C4 132.8(10) 1_565 .
O3 Co4 O8 C4 -137.8(10) 1_565 .
O9 Co1 O9 C5 -88(100) 2_576 .
O5 Co1 O9 C5 145.0(10) 2_576 .
O5 Co1 O9 C5 -35.0(10) . .
O2 Co1 O9 C5 -136.0(10) 2_576 .
O2 Co1 O9 C5 44.0(10) . .
O8 Co4 O10 C5 -123.5(8) . .
O15 Co4 O10 C5 43.8(8) 1_565 .
O13 Co4 O10 C5 144.9(8) . .
O12 Co4 O10 C5 -173.0(18) 1_565 .
O3 Co4 O10 C5 -33.2(8) 1_565 .
O8 Co4 O10 Co3 54.4(3) . .
O15 Co4 O10 Co3 -138.3(3) 1_565 .
O13 Co4 O10 Co3 -37.2(3) . .
O12 Co4 O10 Co3 5(2) 1_565 .
O3 Co4 O10 Co3 144.7(3) 1_565 .
O7 Co3 O10 C5 133.0(8) 1 .
O7 Co3 O10 C5 133.0(8) . .
O14 Co3 O10 C5 -123.1(8) . .
O4 Co3 O10 C5 103(2) 1 .
O4 Co3 O10 C5 103(2) . .
O2 Co3 O10 C5 -35.3(8) . .
O5 Co3 O10 C5 42.3(8) . .
O7 Co3 O10 Co4 -44.7(3) 1 .
O7 Co3 O10 Co4 -44.7(3) . .
O14 Co3 O10 Co4 59.1(3) . .
O4 Co3 O10 Co4 -74(2) 1 .
O4 Co3 O10 Co4 -74(2) . .
O2 Co3 O10 Co4 147.0(3) . .
O5 Co3 O10 Co4 -135.4(3) . .
O1 Co2 O11 C6 -144(4) . .
O15 Co2 O11 C6 47.7(8) . .
O6 Co2 O11 C6 143.1(8) 1_655 .
O3 Co2 O11 C6 -29.4(8) . .
O14 Co2 O11 C6 -125.3(8) . .
O8 Co4 O13 C7 -111.4(10) . .
O15 Co4 O13 C7 73.8(10) 1_565 .
O10 Co4 O13 C7 -20.4(10) . .
O12 Co4 O13 C7 164.9(10) 1_565 .
O3 Co4 O13 C7 145.6(18) 1_565 .
O7 Co3 O14 C7 47.9(7) 1 .
O7 Co3 O14 C7 47.9(7) . .
O4 Co3 O14 C7 129.8(7) 1 .
O4 Co3 O14 C7 129.8(7) . .
O2 Co3 O14 C7 -136.7(7) . .
O10 Co3 O14 C7 -45.1(7) . .
O5 Co3 O14 C7 -133.8(10) . .
O7 Co3 O14 Co2 -122.5(3) 1 .
O7 Co3 O14 Co2 -122.5(3) . .
O4 Co3 O14 Co2 -40.6(3) 1 .
O4 Co3 O14 Co2 -40.6(3) . .
O2 Co3 O14 Co2 52.8(3) . .
O10 Co3 O14 Co2 144.5(3) . .
O5 Co3 O14 Co2 55.8(11) . .
O1 Co2 O14 C7 136.7(7) . .
O15 Co2 O14 C7 -96.5(19) . .
O11 Co2 O14 C7 -41.9(7) . .
O6 Co2 O14 C7 41.7(7) 1_655 .
O3 Co2 O14 C7 -132.8(7) . .
O1 Co2 O14 Co3 -52.4(3) . .
O15 Co2 O14 Co3 74.4(19) . .
O11 Co2 O14 Co3 129.0(3) . .
O6 Co2 O14 Co3 -147.4(3) 1_655 .
O3 Co2 O14 Co3 38.1(3) . .
O1 Co2 O15 C8 -63.6(9) . .
O11 Co2 O15 C8 115.5(9) . .
O6 Co2 O15 C8 31.9(9) 1_655 .
O3 Co2 O15 C8 -153.0(10) . .
O14 Co2 O15 C8 169.9(16) . .
O1 Co2 O15 Co4 111.3(3) . 1_545
O11 Co2 O15 Co4 -69.5(3) . 1_545
O6 Co2 O15 Co4 -153.1(3) 1_655 1_545
O3 Co2 O15 Co4 21.9(3) . 1_545
O14 Co2 O15 Co4 -15(2) . 1_545
Co2 O1 C1 O2 -6.4(18) . .
Co1 O2 C1 O1 176.4(7) . .
Co3 O2 C1 O1 10.7(18) . .
Co3 O4 C2 O4 0(100) . 1
O4 O4 C2 O3 0.0(13) 1 .
Co3 O4 C2 O3 -1.0(18) . .
Co2 O3 C2 O4 -6.2(17) . 1
Co4 O3 C2 O4 -170.5(8) 1_545 1
Co2 O3 C2 O4 -6.2(17) . .
Co4 O3 C2 O4 -170.5(8) 1_545 .
Co2 O6 C3 O6 0(100) 1_455 1
O6 O6 C3 O5 0.0(12) 1 .
Co2 O6 C3 O5 174.5(8) 1_455 .
Co1 O5 C3 O6 -158.0(8) . 1
Co3 O5 C3 O6 -14.7(17) . 1
Co1 O5 C3 O6 -158.0(8) . .
Co3 O5 C3 O6 -14.7(17) . .
Co4 O8 C4 O7 9.9(19) . 1
Co4 O8 C4 O7 9.9(19) . .
O7 O7 C4 O8 0.0(19) 1 .
Co3 O7 C4 O8 10.7(19) . .
Co3 O7 C4 O7 0(100) . 1
Co1 O9 C5 O10 -4.0(18) . .
Co4 O10 C5 O9 176.4(9) . .
Co3 O10 C5 O9 -1.2(17) . .
Co4 O12 C6 O11 7.8(16) 1_545 .
Co2 O11 C6 O12 -14.3(16) . .
Co4 O13 C7 O14 47.9(15) . .
Co3 O14 C7 O13 -3.2(14) . .
Co2 O14 C7 O13 167.1(8) . .
Co4 O15 C8 O16 12(2) 1_545 .
Co2 O15 C8 O16 -174.8(11) . .
